data_4324456
loop_
_publ_author_name
'Zachariah M. Heiden'
'Michael Schedler'
'Douglas W. Stephan'

_publ_contact_author
; 
Douglas W. Stephan 
University of Toronto 
Department of Chemistry 
80 St. George St. 
Toronto, Ontario M5S 3H6 
Canada
;
_publ_contact_author_email dstephan@chem.utoronto.ca
_publ_contact_author_fax '1  416 978 8940'
_publ_contact_author_phone '1  416 946 3294'
_publ_section_title
;
 Synthesis and Reactivity of o-Benzylphosphino- and
 o-\a-Methylbenzyl(N,N-dimethyl)amine-Boranes
;
_journal_name_full 'Inorganic Chemistry'
_journal_page_first 1470
_journal_page_last 1479
_journal_paper_doi 10.1021/ic102044z
_journal_volume 50
_journal_year 2011
_chemical_formula_moiety 'C27 H24 B F10 P'
_chemical_formula_sum 'C27 H24 B F10 P'
_chemical_formula_weight 580.24
_chemical_name_systematic
; 
 ? 
;
_space_group_IT_number 2
_symmetry_cell_setting triclinic
_symmetry_space_group_name_Hall '-P 1'
_symmetry_space_group_name_H-M 'P -1'
_atom_sites_solution_hydrogens geom
_atom_sites_solution_primary direct
_atom_sites_solution_secondary difmap
_audit_creation_method SHELXL-97
_cell_angle_alpha 104.577(2)
_cell_angle_beta 90.362(2)
_cell_angle_gamma 99.947(2)
_cell_formula_units_Z 2
_cell_length_a 9.4512(4)
_cell_length_b 9.7356(4)
_cell_length_c 14.8664(6)
_cell_measurement_temperature 296(2)
_cell_volume 1302.19(9)
_computing_cell_refinement 'Bruker SMART'
_computing_data_collection 'Bruker SMART'
_computing_data_reduction 'Bruker SAINT'
_computing_molecular_graphics 'Bruker SHELXTL'
_computing_publication_material 'Bruker SHELXTL'
_computing_structure_refinement 'Bruker SHELXTL'
_computing_structure_solution 'Bruker SHELXTL'
_diffrn_ambient_temperature 296(2)
_diffrn_measured_fraction_theta_full 0.989
_diffrn_measured_fraction_theta_max 0.989
_diffrn_measurement_device_type 'CCD area detector'
_diffrn_measurement_method 'phi and omega scans'
_diffrn_radiation_monochromator graphite
_diffrn_radiation_source 'fine-focus sealed tube'
_diffrn_radiation_type MoK\a
_diffrn_radiation_wavelength 0.71073
_diffrn_reflns_av_R_equivalents 0.0408
_diffrn_reflns_av_sigmaI/netI 0.0671
_diffrn_reflns_limit_h_max 9
_diffrn_reflns_limit_h_min -13
_diffrn_reflns_limit_k_max 13
_diffrn_reflns_limit_k_min -13
_diffrn_reflns_limit_l_max 20
_diffrn_reflns_limit_l_min -20
_diffrn_reflns_number 22372
_diffrn_reflns_theta_full 30.04
_diffrn_reflns_theta_max 30.04
_diffrn_reflns_theta_min 1.42
_exptl_absorpt_coefficient_mu 0.193
_exptl_absorpt_correction_T_max 0.9810
_exptl_absorpt_correction_T_min 0.9624
_exptl_absorpt_correction_type empirical
_exptl_crystal_colour colourless
_exptl_crystal_density_diffrn 1.480
_exptl_crystal_description block
_exptl_crystal_F_000 592
_exptl_crystal_size_max 0.20
_exptl_crystal_size_mid 0.10
_exptl_crystal_size_min 0.10
_refine_diff_density_max 0.243
_refine_diff_density_min -0.229
_refine_diff_density_rms 0.044
_refine_ls_extinction_method none
_refine_ls_goodness_of_fit_ref 0.878
_refine_ls_hydrogen_treatment none
_refine_ls_matrix_type full
_refine_ls_number_parameters 358
_refine_ls_number_reflns 7541
_refine_ls_number_restraints 0
_refine_ls_restrained_S_all 0.878
_refine_ls_R_factor_all 0.1156
_refine_ls_R_factor_gt 0.0486
_refine_ls_shift/su_max 0.079
_refine_ls_shift/su_mean 0.011
_refine_ls_structure_factor_coef Fsqd
_refine_ls_weighting_details 'calc w=1/[\s^2^(Fo^2^)+(0.1000P)^2^+0.0000P] where P=(Fo^2^+2Fc^2^)/3'
_refine_ls_weighting_scheme calc
_refine_ls_wR_factor_gt 0.1299
_refine_ls_wR_factor_ref 0.1696
_reflns_number_gt 3955
_reflns_number_total 7541
_reflns_threshold_expression >2sigma(I)
_cod_data_source_file ic102044z_si_003_05.cif
_cod_data_source_block ms004_0m_complex7
_cod_original_sg_symbol_Hall '-P 1 '
_cod_database_code 4324456

loop_
_symmetry_equiv_pos_as_xyz
'x, y, z'
'-x, -y, -z'

loop_
_atom_site_label
_atom_site_type_symbol
_atom_site_fract_x
_atom_site_fract_y
_atom_site_fract_z
_atom_site_U_iso_or_equiv
_atom_site_adp_type
_atom_site_occupancy
_atom_site_symmetry_multiplicity
_atom_site_calc_flag
_atom_site_refinement_flags
P1 P 0.14516(6) 1.13182(6) 0.28941(4) 0.03546(16) Uani 1 1 d .
F1 F -0.49532(15) 0.64125(18) 0.17190(13) 0.0781(5) Uani 1 1 d .
F2 F 0.3258(2) 0.6149(2) -0.11198(12) 0.0894(6) Uani 1 1 d .
F3 F -0.07700(15) 0.76125(16) 0.36305(9) 0.0570(4) Uani 1 1 d .
F4 F -0.35997(16) 0.77824(18) 0.04934(11) 0.0718(5) Uani 1 1 d .
F5 F -0.08624(14) 0.90865(16) 0.08243(9) 0.0565(4) Uani 1 1 d .
F6 F 0.25565(15) 1.04869(15) 0.08840(9) 0.0548(4) Uani 1 1 d .
F7 F 0.1830(2) 0.46654(17) 0.00330(12) 0.0820(5) Uani 1 1 d .
F8 F 0.08167(16) 0.60487(14) 0.15893(10) 0.0575(4) Uani 1 1 d .
F9 F 0.36040(18) 0.90752(19) -0.06670(10) 0.0737(5) Uani 1 1 d .
F10 F -0.34744(17) 0.63649(18) 0.32867(12) 0.0774(5) Uani 1 1 d .
C1 C -0.3578(2) 0.7090(3) 0.18938(19) 0.0530(6) Uani 1 1 d .
C2 C -0.2833(2) 0.7064(3) 0.26793(18) 0.0506(6) Uani 1 1 d .
C3 C -0.1409(2) 0.7739(2) 0.28436(16) 0.0417(5) Uani 1 1 d .
C4 C -0.0646(2) 0.8461(2) 0.22539(15) 0.0355(5) Uani 1 1 d .
C5 C 0.1735(2) 0.8360(2) 0.13589(14) 0.0359(5) Uani 1 1 d .
C6 C 0.2417(2) 0.9038(2) 0.07285(15) 0.0408(5) Uani 1 1 d .
C7 C 0.2951(2) 0.8335(3) -0.00901(16) 0.0500(6) Uani 1 1 d .
C8 C 0.2779(3) 0.6866(3) -0.03165(17) 0.0553(7) Uani 1 1 d .
C9 C -0.1469(2) 0.8436(2) 0.14655(16) 0.0414(5) Uani 1 1 d .
C10 C -0.2893(2) 0.7780(3) 0.12825(17) 0.0490(6) Uani 1 1 d .
C11 C 0.2059(3) 0.6117(3) 0.02599(18) 0.0534(6) Uani 1 1 d .
C12 C 0.1554(2) 0.6868(3) 0.10682(16) 0.0426(5) Uani 1 1 d .
C13 C 0.3424(2) 1.2277(3) 0.30139(16) 0.0481(6) Uani 1 1 d .
C14 C 0.3757(3) 1.3261(3) 0.2348(2) 0.0632(7) Uani 1 1 d .
H14A H 0.4771 1.3632 0.2387 0.095 Uiso 1 1 calc R
H14B H 0.3242 1.4048 0.2519 0.095 Uiso 1 1 calc R
H14C H 0.3466 1.2716 0.1721 0.095 Uiso 1 1 calc R
C15 C 0.3808(3) 1.3204(3) 0.40203(19) 0.0658(8) Uani 1 1 d .
H15A H 0.4775 1.3727 0.4061 0.099 Uiso 1 1 calc R
H15B H 0.3730 1.2589 0.4438 0.099 Uiso 1 1 calc R
H15C H 0.3158 1.3873 0.4187 0.099 Uiso 1 1 calc R
C16 C 0.4421(2) 1.1150(3) 0.27980(19) 0.0578(7) Uani 1 1 d .
H16A H 0.4192 1.0547 0.2178 0.087 Uiso 1 1 calc R
H16B H 0.4288 1.0567 0.3235 0.087 Uiso 1 1 calc R
H16C H 0.5404 1.1635 0.2846 0.087 Uiso 1 1 calc R
C17 C 0.0209(3) 1.2521(3) 0.26609(18) 0.0496(6) Uani 1 1 d .
C18 C -0.1349(3) 1.1876(3) 0.2812(2) 0.0627(7) Uani 1 1 d .
H18A H -0.1985 1.2478 0.2680 0.094 Uiso 1 1 calc R
H18B H -0.1427 1.1823 0.3446 0.094 Uiso 1 1 calc R
H18C H -0.1607 1.0926 0.2403 0.094 Uiso 1 1 calc R
C19 C 0.0562(3) 1.4023(3) 0.3348(2) 0.0711(8) Uani 1 1 d .
H19A H -0.0124 1.4596 0.3245 0.107 Uiso 1 1 calc R
H19B H 0.1511 1.4487 0.3252 0.107 Uiso 1 1 calc R
H19C H 0.0520 1.3925 0.3974 0.107 Uiso 1 1 calc R
C20 C 0.0287(3) 1.2636(3) 0.1650(2) 0.0645(8) Uani 1 1 d .
H20A H 0.0074 1.1688 0.1234 0.097 Uiso 1 1 calc R
H20B H 0.1236 1.3096 0.1553 0.097 Uiso 1 1 calc R
H20C H -0.0400 1.3197 0.1530 0.097 Uiso 1 1 calc R
C21 C 0.1068(2) 1.1061(2) 0.40493(15) 0.0418(5) Uani 1 1 d .
H21A H 0.1427 1.1933 0.4532 0.050 Uiso 1 1 calc R
H21B H 0.0044 1.0777 0.4106 0.050 Uiso 1 1 calc R
C22 C 0.1864(2) 0.9867(2) 0.40996(14) 0.0390(5) Uani 1 1 d .
C23 C 0.2561(2) 0.9798(3) 0.49116(16) 0.0495(6) Uani 1 1 d .
H23 H 0.2517 1.0491 0.5466 0.059 Uiso 1 1 calc R
C24 C 0.3318(3) 0.8699(3) 0.48909(18) 0.0581(7) Uani 1 1 d .
H24 H 0.3764 0.8634 0.5434 0.070 Uiso 1 1 calc R
C25 C 0.3410(3) 0.7705(3) 0.40682(19) 0.0562(7) Uani 1 1 d .
H25 H 0.3940 0.6979 0.4052 0.067 Uiso 1 1 calc R
C26 C 0.2715(2) 0.7772(3) 0.32571(17) 0.0462(6) Uani 1 1 d .
H26 H 0.2786 0.7086 0.2705 0.055 Uiso 1 1 calc R
C27 C 0.1919(2) 0.8843(2) 0.32552(14) 0.0366(5) Uani 1 1 d .
B1 B 0.1094(2) 0.9089(3) 0.23534(16) 0.0332(5) Uani 1 1 d .

loop_
_atom_site_aniso_label
_atom_site_aniso_U_11
_atom_site_aniso_U_22
_atom_site_aniso_U_33
_atom_site_aniso_U_23
_atom_site_aniso_U_13
_atom_site_aniso_U_12
P1 0.0351(3) 0.0337(3) 0.0360(3) 0.0104(2) 0.0024(2) 0.0000(2)
F1 0.0365(7) 0.0806(12) 0.1040(13) 0.0153(10) 0.0003(8) -0.0127(7)
F2 0.1102(14) 0.0947(14) 0.0576(10) -0.0024(10) 0.0389(10) 0.0346(11)
F3 0.0589(8) 0.0674(10) 0.0450(8) 0.0258(7) 0.0059(6) -0.0053(7)
F4 0.0540(8) 0.0823(12) 0.0747(11) 0.0207(9) -0.0228(8) 0.0002(8)
F5 0.0511(8) 0.0701(10) 0.0523(8) 0.0310(8) -0.0039(6) -0.0008(7)
F6 0.0720(9) 0.0488(9) 0.0432(8) 0.0169(7) 0.0093(7) 0.0023(7)
F7 0.1193(14) 0.0495(10) 0.0713(11) -0.0021(8) 0.0211(10) 0.0251(9)
F8 0.0764(9) 0.0403(8) 0.0533(9) 0.0116(7) 0.0129(7) 0.0039(7)
F9 0.0849(11) 0.0913(12) 0.0469(9) 0.0253(9) 0.0290(8) 0.0090(9)
F10 0.0621(9) 0.0854(12) 0.0786(11) 0.0310(9) 0.0222(8) -0.0186(8)
C1 0.0338(11) 0.0458(15) 0.0691(18) 0.0023(13) 0.0046(11) -0.0023(10)
C2 0.0461(12) 0.0442(14) 0.0557(15) 0.0094(12) 0.0170(11) -0.0031(10)
C3 0.0447(11) 0.0379(12) 0.0383(12) 0.0061(10) 0.0078(10) 0.0016(9)
C4 0.0361(10) 0.0292(11) 0.0375(12) 0.0050(9) 0.0059(9) 0.0013(8)
C5 0.0382(10) 0.0380(12) 0.0302(11) 0.0072(10) 0.0022(8) 0.0058(9)
C6 0.0410(11) 0.0437(14) 0.0368(12) 0.0102(11) 0.0007(9) 0.0050(9)
C7 0.0491(13) 0.0691(18) 0.0324(13) 0.0150(13) 0.0085(10) 0.0090(12)
C8 0.0600(15) 0.0673(19) 0.0355(13) 0.0009(13) 0.0127(11) 0.0213(13)
C9 0.0407(11) 0.0383(13) 0.0432(13) 0.0096(11) 0.0022(10) 0.0033(9)
C10 0.0410(12) 0.0469(14) 0.0531(15) 0.0038(12) -0.0063(11) 0.0055(10)
C11 0.0659(16) 0.0438(15) 0.0462(15) -0.0005(12) 0.0018(12) 0.0161(12)
C12 0.0487(12) 0.0422(13) 0.0366(12) 0.0105(11) 0.0042(10) 0.0067(10)
C13 0.0414(11) 0.0505(14) 0.0460(14) 0.0124(12) -0.0011(10) -0.0088(10)
C14 0.0584(15) 0.0584(17) 0.0667(18) 0.0251(14) 0.0023(13) -0.0192(13)
C15 0.0585(15) 0.0659(18) 0.0553(16) 0.0037(14) -0.0096(13) -0.0186(13)
C16 0.0320(11) 0.0785(19) 0.0603(16) 0.0221(14) -0.0004(10) -0.0032(11)
C17 0.0503(13) 0.0399(13) 0.0601(16) 0.0161(12) -0.0004(11) 0.0080(10)
C18 0.0478(14) 0.0552(17) 0.089(2) 0.0211(15) 0.0056(13) 0.0160(12)
C19 0.0764(19) 0.0393(15) 0.094(2) 0.0089(16) -0.0012(17) 0.0142(13)
C20 0.0699(17) 0.0589(18) 0.0727(19) 0.0326(15) -0.0092(14) 0.0098(13)
C21 0.0467(12) 0.0410(13) 0.0351(12) 0.0064(10) 0.0081(9) 0.0054(10)
C22 0.0396(11) 0.0430(13) 0.0333(12) 0.0119(10) 0.0055(9) 0.0011(9)
C23 0.0512(13) 0.0620(16) 0.0326(12) 0.0124(12) 0.0006(10) 0.0026(11)
C24 0.0554(14) 0.0761(19) 0.0466(15) 0.0253(15) -0.0105(12) 0.0090(13)
C25 0.0541(14) 0.0599(17) 0.0617(17) 0.0256(15) -0.0038(12) 0.0152(12)
C26 0.0473(12) 0.0479(14) 0.0450(14) 0.0136(12) 0.0038(10) 0.0099(10)
C27 0.0355(10) 0.0396(12) 0.0356(12) 0.0132(10) 0.0040(8) 0.0035(9)
B1 0.0354(11) 0.0322(13) 0.0322(12) 0.0102(10) 0.0046(9) 0.0035(9)

loop_
_atom_type_symbol
_atom_type_description
_atom_type_scat_dispersion_real
_atom_type_scat_dispersion_imag
_atom_type_scat_source
C C 0.0033 0.0016 'International Tables Vol C Tables 4.2.6.8 and 6.1.1.4'
H H 0.0000 0.0000 'International Tables Vol C Tables 4.2.6.8 and 6.1.1.4'
B B 0.0013 0.0007 'International Tables Vol C Tables 4.2.6.8 and 6.1.1.4'
F F 0.0171 0.0103 'International Tables Vol C Tables 4.2.6.8 and 6.1.1.4'
P P 0.1023 0.0942 'International Tables Vol C Tables 4.2.6.8 and 6.1.1.4'

loop_
_geom_angle_atom_site_label_1
_geom_angle_atom_site_label_2
_geom_angle_atom_site_label_3
_geom_angle
C21 P1 C17 106.14(11)
C21 P1 C13 104.47(10)
C17 P1 C13 111.27(11)
C21 P1 B1 89.64(10)
C17 P1 B1 124.08(10)
C13 P1 B1 115.94(10)
C10 C1 C2 119.0(2)
C10 C1 F1 120.8(2)
C2 C1 F1 120.2(2)
F10 C2 C1 120.3(2)
F10 C2 C3 119.9(2)
C1 C2 C3 119.8(2)
F3 C3 C2 114.6(2)
F3 C3 C4 121.09(19)
C2 C3 C4 124.3(2)
C3 C4 C9 112.79(19)
C3 C4 B1 125.54(19)
C9 C4 B1 121.09(19)
C6 C5 C12 113.21(19)
C6 C5 B1 128.45(19)
C12 C5 B1 118.31(19)
F6 C6 C5 119.60(19)
F6 C6 C7 115.8(2)
C5 C6 C7 124.5(2)
F9 C7 C8 120.1(2)
F9 C7 C6 120.9(2)
C8 C7 C6 119.0(2)
F2 C8 C11 120.0(3)
F2 C8 C7 120.4(2)
C11 C8 C7 119.5(2)
F5 C9 C10 116.2(2)
F5 C9 C4 119.34(18)
C10 C9 C4 124.4(2)
F4 C10 C1 119.7(2)
F4 C10 C9 120.5(2)
C1 C10 C9 119.7(2)
F7 C11 C8 120.5(2)
F7 C11 C12 120.3(2)
C8 C11 C12 119.1(2)
F8 C12 C11 115.6(2)
F8 C12 C5 119.94(19)
C11 C12 C5 124.4(2)
C14 C13 C16 107.7(2)
C14 C13 C15 108.3(2)
C16 C13 C15 107.8(2)
C14 C13 P1 112.81(17)
C16 C13 P1 109.82(16)
C15 C13 P1 110.26(16)
C13 C14 H14A 109.5
C13 C14 H14B 109.5
H14A C14 H14B 109.5
C13 C14 H14C 109.5
H14A C14 H14C 109.5
H14B C14 H14C 109.5
C13 C15 H15A 109.5
C13 C15 H15B 109.5
H15A C15 H15B 109.5
C13 C15 H15C 109.5
H15A C15 H15C 109.5
H15B C15 H15C 109.5
C13 C16 H16A 109.5
C13 C16 H16B 109.5
H16A C16 H16B 109.5
C13 C16 H16C 109.5
H16A C16 H16C 109.5
H16B C16 H16C 109.5
C18 C17 C20 108.2(2)
C18 C17 C19 106.8(2)
C20 C17 C19 110.9(2)
C18 C17 P1 109.47(16)
C20 C17 P1 110.55(17)
C19 C17 P1 110.83(18)
C17 C18 H18A 109.5
C17 C18 H18B 109.5
H18A C18 H18B 109.5
C17 C18 H18C 109.5
H18A C18 H18C 109.5
H18B C18 H18C 109.5
C17 C19 H19A 109.5
C17 C19 H19B 109.5
H19A C19 H19B 109.5
C17 C19 H19C 109.5
H19A C19 H19C 109.5
H19B C19 H19C 109.5
C17 C20 H20A 109.5
C17 C20 H20B 109.5
H20A C20 H20B 109.5
C17 C20 H20C 109.5
H20A C20 H20C 109.5
H20B C20 H20C 109.5
C22 C21 P1 102.72(14)
C22 C21 H21A 111.2
P1 C21 H21A 111.2
C22 C21 H21B 111.2
P1 C21 H21B 111.2
H21A C21 H21B 109.1
C27 C22 C23 121.3(2)
C27 C22 C21 115.31(18)
C23 C22 C21 123.3(2)
C24 C23 C22 119.8(2)
C24 C23 H23 120.1
C22 C23 H23 120.1
C25 C24 C23 119.8(2)
C25 C24 H24 120.1
C23 C24 H24 120.1
C24 C25 C26 120.5(2)
C24 C25 H25 119.8
C26 C25 H25 119.8
C25 C26 C27 121.3(2)
C25 C26 H26 119.3
C27 C26 H26 119.3
C22 C27 C26 117.3(2)
C22 C27 B1 115.92(18)
C26 C27 B1 126.71(19)
C27 B1 C5 113.46(17)
C27 B1 C4 114.33(17)
C5 B1 C4 106.16(16)
C27 B1 P1 92.48(13)
C5 B1 P1 120.98(15)
C4 B1 P1 109.36(14)

loop_
_geom_bond_atom_site_label_1
_geom_bond_atom_site_label_2
_geom_bond_distance
P1 C21 1.826(2)
P1 C17 1.883(2)
P1 C13 1.920(2)
P1 B1 2.083(2)
F1 C1 1.343(3)
F2 C8 1.347(3)
F3 C3 1.355(3)
F4 C10 1.347(3)
F5 C9 1.351(2)
F6 C6 1.353(3)
F7 C11 1.346(3)
F8 C12 1.359(3)
F9 C7 1.342(3)
F10 C2 1.349(3)
C1 C10 1.365(4)
C1 C2 1.368(4)
C2 C3 1.383(3)
C3 C4 1.388(3)
C4 C9 1.395(3)
C4 B1 1.645(3)
C5 C6 1.379(3)
C5 C12 1.387(3)
C5 B1 1.640(3)
C6 C7 1.383(3)
C7 C8 1.364(4)
C8 C11 1.371(4)
C9 C10 1.379(3)
C11 C12 1.376(3)
C13 C14 1.541(3)
C13 C16 1.542(3)
C13 C15 1.544(3)
C14 H14A 0.9600
C14 H14B 0.9600
C14 H14C 0.9600
C15 H15A 0.9600
C15 H15B 0.9600
C15 H15C 0.9600
C16 H16A 0.9600
C16 H16B 0.9600
C16 H16C 0.9600
C17 C18 1.539(3)
C17 C20 1.537(4)
C17 C19 1.539(4)
C18 H18A 0.9600
C18 H18B 0.9600
C18 H18C 0.9600
C19 H19A 0.9600
C19 H19B 0.9600
C19 H19C 0.9600
C20 H20A 0.9600
C20 H20B 0.9600
C20 H20C 0.9600
C21 C22 1.506(3)
C21 H21A 0.9700
C21 H21B 0.9700
C22 C27 1.400(3)
C22 C23 1.394(3)
C23 C24 1.381(4)
C23 H23 0.9300
C24 C25 1.369(4)
C24 H24 0.9300
C25 C26 1.391(3)
C25 H25 0.9300
C26 C27 1.388(3)
C26 H26 0.9300
C27 B1 1.635(3)
